data_4117043
loop_
_publ_author_name
'Stephen F. Nelsen'
'Rustem F. Ismagilov'
'Douglas R. Powell'

_publ_contact_author
; 
    Prof. Stephen F. Nelsen 
    Department of Chemistry 
    University of Wisconsin 
    Madison, WI  53706-1396  USA 
;
_publ_contact_author_email nelsen@chem.wisc.edu
_publ_contact_author_fax 1(608)2620381
_publ_contact_author_phone 1(608)2623426
_publ_section_title
;
 Charge-Localized p-Phenylenedihydrazine Radical Cations: ESR and Optical
 Studies of Intramolecular Electron Transfer Rates
;
_journal_name_full 'Journal of the American Chemical Society'
_journal_page_first 10213
_journal_page_last 10222
_journal_paper_doi 10.1021/ja9720321
_journal_volume 119
_journal_year 1997
_chemical_formula_sum 'C54 H70 B N4'
_chemical_formula_weight 785.95
_chemical_name_systematic
; 
 ? 
;
_space_group_IT_number 14
_symmetry_cell_setting monoclinic
_symmetry_space_group_name_Hall '-P 2ybc'
_symmetry_space_group_name_H-M 'P 1 21/c 1'
_atom_sites_solution_hydrogens geom
_atom_sites_solution_primary direct
_atom_sites_solution_secondary difmap
_audit_creation_method SHELXL
_cell_angle_alpha 90.00
_cell_angle_beta 100.102(2)
_cell_angle_gamma 90.00
_cell_formula_units_Z 4
_cell_length_a 20.7130(3)
_cell_length_b 9.6069(2)
_cell_length_c 23.0974(4)
_cell_measurement_reflns_used 8192
_cell_measurement_temperature 133(2)
_cell_measurement_theta_max 25.5
_cell_measurement_theta_min 3.0
_cell_volume 4524.85(14)
_computing_structure_refinement 'SHELXL-93 (Sheldrick, 1993)'
_computing_structure_solution 'SHELXS-86 (Sheldrick, 1990)'
_diffrn_ambient_temperature 133(2)
_diffrn_measurement_device 'Siemens P4/CCD'
_diffrn_measurement_method 'phi scan frames'
_diffrn_radiation_monochromator graphite
_diffrn_radiation_source 'sealed tube'
_diffrn_radiation_type MoK\a
_diffrn_radiation_wavelength 0.71073
_diffrn_reflns_av_R_equivalents 0.0302
_diffrn_reflns_av_sigmaI/netI 0.0321
_diffrn_reflns_limit_h_max 15
_diffrn_reflns_limit_h_min -24
_diffrn_reflns_limit_k_max 6
_diffrn_reflns_limit_k_min -11
_diffrn_reflns_limit_l_max 28
_diffrn_reflns_limit_l_min -27
_diffrn_reflns_number 16640
_diffrn_reflns_theta_max 25.96
_diffrn_reflns_theta_min 1.79
_diffrn_standards_decay_% -0.54
_diffrn_standards_number 286
_exptl_absorpt_coefficient_mu 0.066
_exptl_crystal_colour black
_exptl_crystal_density_diffrn 1.154
_exptl_crystal_description 'opaque prism'
_exptl_crystal_F_000 1708
_exptl_crystal_size_max 0.50
_exptl_crystal_size_mid 0.35
_exptl_crystal_size_min 0.20
_refine_diff_density_max 0.409
_refine_diff_density_min -0.254
_refine_diff_density_rms 0.042
_refine_ls_extinction_coef 0.0018(2)
_refine_ls_extinction_expression Fc^*^=kFc[1+0.001xFc^2^\l^3^/sin(2\q)]^-1/4^
_refine_ls_extinction_method SHELXL
_refine_ls_goodness_of_fit_all 1.178
_refine_ls_goodness_of_fit_obs 1.208
_refine_ls_hydrogen_treatment riding
_refine_ls_matrix_type full
_refine_ls_number_parameters 862
_refine_ls_number_reflns 7722
_refine_ls_number_restraints 422
_refine_ls_restrained_S_all 1.162
_refine_ls_restrained_S_obs 1.183
_refine_ls_R_factor_all 0.0845
_refine_ls_R_factor_obs 0.0643
_refine_ls_shift/esd_max -0.021
_refine_ls_shift/esd_mean 0.001
_refine_ls_structure_factor_coef Fsqd
_refine_ls_weighting_details 'w=1/[\s^2^(Fo^2^)+(0.0338P)^2^+4.9004P] where P=(Fo^2^+2Fc^2^)/3'
_refine_ls_weighting_scheme calc
_refine_ls_wR_factor_all 0.1524
_refine_ls_wR_factor_obs 0.1372
_reflns_number_observed 6158
_reflns_number_total 7726
_reflns_observed_criterion >2sigma(I)
_cod_data_source_file ja9720321_4.cif
_cod_data_source_block compound_4+BPh4-
_cod_depositor_comments
;
The following automatic conversions were performed:

'_refine_ls_weighting_scheme' value 'calc
w=1/[\s^2^(Fo^2^)+(0.0338P)^2^+4.9004P] where P=(Fo^2^+2Fc^2^)/3' was
changed to 'calc'. New tag '_refine_ls_weighting_details' was
created. The value of the new tag was set to
'w=1/[\s^2^(Fo^2^)+(0.0338P)^2^+4.9004P] where P=(Fo^2^+2Fc^2^)/3'.

Automatic conversion script
Id: cif_fix_values 3143 2015-03-26 13:38:13Z robertas 
;
_cod_database_code 4117043

loop_
_symmetry_equiv_pos_as_xyz
'x, y, z'
'-x, y+1/2, -z+1/2'
'-x, -y, -z'
'x, -y-1/2, z-1/2'

loop_
_atom_site_aniso_label
_atom_site_aniso_U_11
_atom_site_aniso_U_22
_atom_site_aniso_U_33
_atom_site_aniso_U_23
_atom_site_aniso_U_13
_atom_site_aniso_U_12
C1 0.0361(13) 0.0361(13) 0.0290(12) 0.0015(11) 0.0029(10) 0.0003(11)
N2 0.0255(9) 0.0307(10) 0.0246(9) 0.0016(8) 0.0014(8) -0.0066(8)
N3 0.0309(10) 0.0387(11) 0.0294(10) 0.0008(9) 0.0075(8) -0.0063(9)
C4 0.0264(11) 0.0377(13) 0.0343(12) 0.0012(11) 0.0109(10) -0.0067(11)
C5 0.0344(13) 0.0368(14) 0.0378(13) -0.0040(11) 0.0081(11) -0.0091(11)
C9 0.0347(13) 0.0346(13) 0.0320(12) 0.0023(10) 0.0105(10) -0.0062(11)
C13 0.0358(14) 0.054(2) 0.0417(15) 0.0076(13) 0.0049(11) 0.0089(13)
C14 0.051(2) 0.0349(14) 0.0291(13) -0.0014(11) -0.0055(11) -0.0064(12)
C15 0.0494(15) 0.0346(14) 0.0336(13) 0.0056(11) 0.0031(11) -0.0021(12)
C16 0.0339(13) 0.0408(14) 0.0329(13) 0.0012(11) 0.0082(10) -0.0100(11)
C17 0.059(2) 0.0315(14) 0.0364(14) 0.0073(11) 0.0021(12) -0.0045(13)
C18 0.0420(14) 0.049(2) 0.0421(15) 0.0076(13) 0.0031(12) -0.0009(13)
C19 0.0360(13) 0.0377(14) 0.0299(12) 0.0013(11) 0.0018(10) -0.0084(11)
C20 0.0463(14) 0.046(2) 0.0293(12) -0.0016(11) 0.0142(11) -0.0071(13)
C21 0.0434(14) 0.051(2) 0.0350(13) -0.0001(12) 0.0116(11) -0.0083(13)
C22 0.0358(13) 0.041(2) 0.061(2) -0.0070(13) 0.0157(12) -0.0063(12)
C25 0.0397(13) 0.0341(13) 0.0416(14) 0.0007(11) 0.0154(11) -0.0037(11)
C6A 0.025(3) 0.021(2) 0.033(4) -0.006(2) 0.007(3) 0.002(2)
C7A 0.023(2) 0.022(2) 0.029(3) 0.000(2) 0.012(2) 0.002(2)
C8A 0.033(3) 0.015(2) 0.031(3) 0.003(2) 0.009(2) 0.006(2)
N10A 0.022(2) 0.027(2) 0.035(2) 0.003(2) 0.007(2) -0.003(2)
N11A 0.020(2) 0.026(2) 0.046(2) 0.005(2) 0.003(2) -0.001(2)
C12A 0.026(2) 0.036(3) 0.038(2) 0.009(2) 0.012(2) 0.001(2)
C23A 0.028(4) 0.038(4) 0.051(4) -0.020(3) 0.018(3) -0.002(3)
C24A 0.058(5) 0.026(3) 0.047(5) -0.011(3) 0.032(4) -0.001(3)
C26A 0.026(2) 0.027(3) 0.045(3) 0.002(2) 0.006(2) -0.003(2)
C27A 0.046(4) 0.043(3) 0.042(3) 0.004(2) -0.004(3) -0.004(3)
C28A 0.058(4) 0.036(3) 0.062(3) -0.007(3) -0.019(3) -0.008(3)
C29A 0.030(3) 0.031(3) 0.069(3) 0.010(3) -0.005(2) -0.011(2)
C30A 0.017(2) 0.049(3) 0.089(4) 0.025(3) -0.001(2) -0.007(2)
C31A 0.025(3) 0.043(3) 0.074(4) 0.008(3) 0.018(3) 0.002(3)
C32A 0.058(4) 0.103(6) 0.058(4) -0.001(5) 0.022(4) 0.035(5)
C33A 0.122(7) 0.041(3) 0.057(5) 0.017(3) -0.001(5) 0.008(4)
C34A 0.030(3) 0.123(6) 0.048(4) 0.050(5) -0.007(3) -0.009(4)
C6B 0.022(6) 0.028(4) 0.026(6) -0.005(4) 0.003(5) 0.006(4)
C7B 0.026(5) 0.030(4) 0.012(5) -0.005(3) 0.007(4) -0.004(4)
C8B 0.022(5) 0.014(4) 0.016(5) 0.011(4) 0.005(4) 0.008(4)
N10B 0.017(3) 0.036(4) 0.034(4) 0.007(4) 0.006(3) -0.001(3)
N11B 0.021(3) 0.034(4) 0.035(3) 0.003(3) 0.009(2) 0.001(3)
C12B 0.022(4) 0.029(5) 0.068(5) 0.020(4) -0.008(3) 0.007(4)
C23B 0.029(7) 0.017(6) 0.048(8) 0.000(5) 0.014(6) 0.007(5)
C24B 0.019(6) 0.021(4) 0.018(6) 0.000(4) -0.005(4) 0.001(4)
C26B 0.020(4) 0.028(4) 0.030(4) -0.001(3) 0.005(4) -0.001(3)
C27B 0.034(6) 0.043(5) 0.040(8) 0.008(4) 0.011(5) -0.010(4)
C28B 0.039(5) 0.054(5) 0.057(7) 0.017(5) 0.022(5) -0.004(5)
C29B 0.044(4) 0.055(5) 0.048(5) 0.014(5) 0.024(3) 0.005(6)
C30B 0.065(6) 0.050(6) 0.027(4) -0.002(4) 0.021(4) 0.009(5)
C31B 0.044(5) 0.034(6) 0.027(5) 0.001(4) 0.014(4) 0.000(4)
C32B 0.023(4) 0.070(9) 0.058(7) 0.002(6) -0.008(4) 0.004(6)
C33B 0.040(8) 0.047(5) 0.056(9) 0.006(5) -0.014(6) -0.004(5)
C34B 0.060(8) 0.051(6) 0.046(7) 0.019(6) -0.001(5) -0.002(7)
C6C 0.022(6) 0.028(4) 0.050(9) -0.005(5) 0.019(6) 0.004(4)
C7C 0.024(5) 0.020(4) 0.042(6) 0.008(4) 0.014(4) -0.001(4)
C8C 0.027(4) 0.019(4) 0.020(4) 0.003(3) 0.004(3) 0.000(3)
N10C 0.021(4) 0.035(4) 0.034(3) 0.005(3) 0.007(2) -0.005(3)
N11C 0.022(3) 0.029(4) 0.036(3) 0.005(2) 0.001(2) -0.005(2)
C12C 0.025(4) 0.045(5) 0.042(4) 0.000(3) -0.001(3) 0.001(3)
C23C 0.004(4) 0.018(5) 0.052(7) 0.011(5) 0.011(4) 0.005(4)
C24C 0.020(7) 0.015(4) 0.040(8) 0.001(4) -0.013(6) -0.005(4)
C26C 0.026(3) 0.053(4) 0.030(3) -0.001(3) 0.006(3) -0.016(3)
C27C 0.032(4) 0.068(6) 0.028(6) 0.020(4) 0.009(3) -0.001(3)
C28C 0.044(4) 0.043(4) 0.043(6) 0.019(3) 0.018(4) 0.009(4)
C29C 0.034(3) 0.025(3) 0.042(4) 0.001(3) 0.014(3) -0.005(3)
C30C 0.034(4) 0.047(5) 0.050(5) -0.002(4) 0.021(4) -0.012(3)
C31C 0.041(5) 0.053(6) 0.036(5) -0.009(4) 0.019(4) -0.011(4)
C32C 0.027(4) 0.047(4) 0.047(6) -0.005(4) -0.005(4) -0.001(3)
C33C 0.026(5) 0.035(5) 0.086(8) -0.007(5) -0.004(5) 0.003(4)
C34C 0.041(6) 0.073(7) 0.048(5) 0.028(5) -0.008(4) -0.008(5)
B40 0.0242(12) 0.0238(13) 0.0285(13) 0.0009(10) 0.0045(10) -0.0002(11)
C41 0.0239(11) 0.0322(12) 0.0285(12) 0.0099(10) -0.0003(9) -0.0009(10)
C42 0.0297(12) 0.0321(13) 0.057(2) 0.0148(12) 0.0040(11) 0.0014(11)
C43 0.0388(14) 0.040(2) 0.069(2) 0.0203(14) 0.0010(13) -0.0128(13)
C44 0.0303(13) 0.066(2) 0.059(2) 0.026(2) 0.0068(12) -0.0133(14)
C45 0.0311(13) 0.071(2) 0.0430(15) 0.0089(14) 0.0144(11) -0.0024(14)
C46 0.0302(12) 0.0452(15) 0.0295(12) 0.0029(11) 0.0075(10) -0.0037(11)
C47 0.0323(12) 0.0294(12) 0.0240(11) 0.0004(9) 0.0123(9) 0.0011(10)
C48 0.0385(13) 0.0331(13) 0.0281(12) 0.0013(10) 0.0086(10) 0.0033(11)
C49 0.062(2) 0.0350(14) 0.0351(13) 0.0048(11) 0.0174(12) 0.0178(13)
C50 0.069(2) 0.0272(13) 0.0413(14) -0.0018(11) 0.0277(13) -0.0014(13)
C51 0.0498(15) 0.0328(13) 0.0420(14) -0.0070(11) 0.0236(12) -0.0095(12)
C52 0.0329(12) 0.0296(12) 0.0373(13) -0.0007(10) 0.0140(10) -0.0015(11)
C53 0.0219(10) 0.0251(11) 0.0294(11) 0.0019(9) 0.0046(9) -0.0059(9)
C54 0.0324(12) 0.0283(12) 0.0329(12) -0.0008(10) 0.0044(10) -0.0014(10)
C55 0.0382(13) 0.0405(14) 0.0312(13) 0.0009(11) -0.0004(11) -0.0091(12)
C56 0.0282(12) 0.0385(14) 0.0408(14) 0.0135(12) -0.0064(10) -0.0074(11)
C57 0.0246(11) 0.0309(13) 0.0471(15) 0.0070(11) 0.0045(10) 0.0001(10)
C58 0.0258(11) 0.0271(12) 0.0343(12) 0.0009(10) 0.0071(9) -0.0030(10)
C59 0.0270(11) 0.0201(11) 0.0288(11) 0.0020(9) 0.0032(9) 0.0012(9)
C60 0.0305(12) 0.0354(13) 0.0326(12) 0.0023(11) 0.0046(10) -0.0049(11)
C61 0.0379(13) 0.0376(14) 0.0413(14) 0.0042(11) 0.0161(11) -0.0018(12)
C62 0.056(2) 0.0311(13) 0.0329(13) -0.0029(11) 0.0146(12) 0.0070(12)
C63 0.0464(15) 0.0414(15) 0.0328(14) -0.0099(11) -0.0007(11) 0.0028(13)
C64 0.0301(12) 0.0329(13) 0.0347(13) -0.0036(11) 0.0035(10) 0.0013(11)

loop_
_atom_site_label
_atom_site_type_symbol
_atom_site_fract_x
_atom_site_fract_y
_atom_site_fract_z
_atom_site_U_iso_or_equiv
_atom_site_thermal_displace_type
_atom_site_occupancy
_atom_site_calc_flag
_atom_site_refinement_flags
_atom_site_disorder_group
C1 C 0.13278(11) 0.3371(3) 0.60958(10) 0.0341(6) Uani 1 d D .
N2 N 0.17254(8) 0.2833(2) 0.66758(7) 0.0273(4) Uani 1 d D .
N3 N 0.22350(9) 0.3515(2) 0.69946(8) 0.0327(5) Uani 1 d D .
C4 C 0.27626(10) 0.4183(2) 0.67572(10) 0.0321(6) Uani 1 d D .
C5 C 0.31684(11) 0.3440(2) 0.64411(10) 0.0361(6) Uani 1 d D .
C9 C 0.28797(10) 0.5562(2) 0.69210(10) 0.0332(6) Uani 1 d D .
C13 C 0.06950(12) 0.4007(3) 0.62329(12) 0.0441(7) Uani 1 d D .
H13A H 0.0457(4) 0.3305(6) 0.6420(7) 0.066 Uiso 1 calc R .
H13B H 0.0421(4) 0.4323(17) 0.58670(15) 0.066 Uiso 1 calc R .
H13C H 0.08017(13) 0.4800(12) 0.6499(6) 0.066 Uiso 1 calc R .
C14 C 0.11823(13) 0.2118(3) 0.56874(10) 0.0399(6) Uani 1 d . .
H14A H 0.0917(7) 0.1442(8) 0.5861(4) 0.060 Uiso 1 calc R .
H14B H 0.15954(13) 0.1682(11) 0.5633(6) 0.060 Uiso 1 calc R .
H14C H 0.0941(7) 0.2424(4) 0.5306(3) 0.060 Uiso 1 calc R .
C15 C 0.16817(13) 0.4486(3) 0.58069(11) 0.0397(6) Uani 1 d . .
H15A H 0.1793(7) 0.5265(8) 0.6080(3) 0.060 Uiso 1 calc R .
H15B H 0.1396(3) 0.4818(13) 0.5450(4) 0.060 Uiso 1 calc R .
H15C H 0.2084(4) 0.4096(5) 0.5704(7) 0.060 Uiso 1 calc R .
C16 C 0.14166(11) 0.1842(2) 0.70371(10) 0.0356(6) Uani 1 d D .
H16 H 0.10441(11) 0.1349(2) 0.67857(10) 0.043 Uiso 1 calc R .
C17 C 0.19383(12) 0.0791(2) 0.73082(11) 0.0431(7) Uani 1 d D .
H17A H 0.20996(12) 0.0264(2) 0.69940(11) 0.052 Uiso 1 calc R .
H17B H 0.17484(12) 0.0123(2) 0.75582(11) 0.052 Uiso 1 calc R .
C18 C 0.25092(12) 0.1596(3) 0.76819(12) 0.0449(7) Uani 1 d D .
H18A H 0.25647(12) 0.1292(3) 0.80974(12) 0.054 Uiso 1 calc R .
H18B H 0.29227(12) 0.1407(3) 0.75364(12) 0.054 Uiso 1 calc R .
C19 C 0.23523(12) 0.3146(2) 0.76361(9) 0.0350(6) Uani 1 d D .
H19 H 0.27286(12) 0.3697(2) 0.78521(9) 0.042 Uiso 1 calc R .
C20 C 0.17330(12) 0.3468(3) 0.78763(11) 0.0396(6) Uani 1 d . .
H20A H 0.16299(12) 0.4473(3) 0.78312(11) 0.048 Uiso 1 calc R .
H20B H 0.17962(12) 0.3233(3) 0.82998(11) 0.048 Uiso 1 calc R .
C21 C 0.11712(13) 0.2612(3) 0.75375(11) 0.0424(7) Uani 1 d . .
H21A H 0.08015(13) 0.3231(3) 0.73749(11) 0.051 Uiso 1 calc R .
H21B H 0.10140(13) 0.1934(3) 0.78041(11) 0.051 Uiso 1 calc R .
C22 C 0.30448(13) 0.1928(3) 0.62696(13) 0.0449(7) Uani 1 d D .
H22A H 0.3433(4) 0.1374(4) 0.6428(7) 0.067 Uiso 1 calc R .
H22B H 0.2955(9) 0.1848(3) 0.58400(13) 0.067 Uiso 1 calc R .
H22C H 0.2667(6) 0.1585(6) 0.6430(7) 0.067 Uiso 1 calc R .
C25 C 0.24075(12) 0.6336(3) 0.72368(11) 0.0375(6) Uani 1 d D .
H25A H 0.2375(6) 0.7307(5) 0.7105(5) 0.056 Uiso 1 calc R .
H25B H 0.2568(4) 0.6303(15) 0.76618(12) 0.056 Uiso 1 calc R .
H25C H 0.1974(2) 0.5898(11) 0.7148(6) 0.056 Uiso 1 calc R .
C6A C 0.3762(2) 0.3959(5) 0.6306(3) 0.026(2) Uani 0.4659(15) d PDU 1
C7A C 0.3921(2) 0.5324(5) 0.6508(3) 0.0241(13) Uani 0.4659(15) d PDU 1
C8A C 0.3495(2) 0.6051(5) 0.6815(3) 0.026(2) Uani 0.4659(15) d PDU 1
N10A N 0.4537(2) 0.5841(4) 0.6366(2) 0.0281(10) Uani 0.4659(15) d PDU 1
N11A N 0.4595(2) 0.7335(5) 0.6281(2) 0.0309(11) Uani 0.4659(15) d PDU 1
C12A C 0.4377(2) 0.7717(4) 0.5635(2) 0.0326(11) Uani 0.4659(15) d PDU 1
C23A C 0.4212(3) 0.3181(9) 0.5963(4) 0.038(2) Uani 0.4659(15) d PDU 1
H23A H 0.4497(13) 0.2554(30) 0.6229(5) 0.056 Uiso 0.4659(15) calc PR 1
H23B H 0.4481(13) 0.3850(9) 0.5791(14) 0.056 Uiso 0.4659(15) calc PR 1
H23C H 0.3947(3) 0.2638(32) 0.5649(11) 0.056 Uiso 0.4659(15) calc PR 1
C24A C 0.3609(5) 0.7530(6) 0.7039(4) 0.041(2) Uani 0.4659(15) d PDU 1
H24A H 0.3335(16) 0.8170(7) 0.6771(11) 0.061 Uiso 0.4659(15) calc PR 1
H24B H 0.4072(6) 0.7774(16) 0.7059(18) 0.061 Uiso 0.4659(15) calc PR 1
H24C H 0.3495(21) 0.7603(12) 0.7432(9) 0.061 Uiso 0.4659(15) calc PR 1
C26A C 0.5139(2) 0.5266(5) 0.6748(2) 0.0331(12) Uani 0.4659(15) d PDU 1
H26A H 0.5073(2) 0.4251(5) 0.6813(2) 0.040 Uiso 0.4659(15) calc PR 1
C27A C 0.5253(3) 0.6013(5) 0.7338(2) 0.045(2) Uani 0.4659(15) d PDU 1
H27A H 0.5653(3) 0.5648(5) 0.7591(2) 0.054 Uiso 0.4659(15) calc PR 1
H27B H 0.4876(3) 0.5859(5) 0.7542(2) 0.054 Uiso 0.4659(15) calc PR 1
C28A C 0.5333(4) 0.7579(5) 0.7225(2) 0.056(2) Uani 0.4659(15) d PDU 1
H28A H 0.4994(4) 0.8117(5) 0.7383(2) 0.067 Uiso 0.4659(15) calc PR 1
H28B H 0.5770(4) 0.7901(5) 0.7424(2) 0.067 Uiso 0.4659(15) calc PR 1
C29A C 0.5259(2) 0.7806(5) 0.6559(2) 0.0447(13) Uani 0.4659(15) d PDU 1
H29A H 0.5301(2) 0.8823(5) 0.6481(2) 0.054 Uiso 0.4659(15) calc PR 1
C30A C 0.5828(2) 0.7031(4) 0.6358(3) 0.053(2) Uani 0.4659(15) d PDU 1
H30A H 0.6251(2) 0.7336(4) 0.6593(3) 0.063 Uiso 0.4659(15) calc PR 1
H30B H 0.5834(2) 0.7235(4) 0.5938(3) 0.063 Uiso 0.4659(15) calc PR 1
C31A C 0.5730(3) 0.5456(5) 0.6443(3) 0.046(2) Uani 0.4659(15) d PDU 1
H31A H 0.5652(3) 0.4978(5) 0.6057(3) 0.055 Uiso 0.4659(15) calc PR 1
H31B H 0.6126(3) 0.5050(5) 0.6686(3) 0.055 Uiso 0.4659(15) calc PR 1
C32A C 0.4766(3) 0.7106(8) 0.5201(3) 0.072(3) Uani 0.4659(15) d PDU 1
H32A H 0.5199(11) 0.7550(44) 0.5252(18) 0.107 Uiso 0.4659(15) calc PR 1
H32B H 0.4533(15) 0.7270(55) 0.4799(3) 0.107 Uiso 0.4659(15) calc PR 1
H32C H 0.4820(25) 0.6103(13) 0.5269(17) 0.107 Uiso 0.4659(15) calc PR 1
C33A C 0.4408(4) 0.9286(6) 0.5603(4) 0.075(3) Uani 0.4659(15) d PDU 1
H33A H 0.4865(5) 0.9582(6) 0.5636(24) 0.113 Uiso 0.4659(15) calc PR 1
H33B H 0.4221(25) 0.9691(6) 0.5927(15) 0.113 Uiso 0.4659(15) calc PR 1
H33C H 0.4157(23) 0.9605(7) 0.5227(11) 0.113 Uiso 0.4659(15) calc PR 1
C34A C 0.3672(3) 0.7265(8) 0.5462(4) 0.069(3) Uani 0.4659(15) d PDU 1
H34A H 0.3653(3) 0.6251(10) 0.5417(23) 0.103 Uiso 0.4659(15) calc PR 1
H34B H 0.3480(8) 0.7706(45) 0.5089(12) 0.103 Uiso 0.4659(15) calc PR 1
H34C H 0.3425(6) 0.7545(50) 0.5768(12) 0.103 Uiso 0.4659(15) calc PR 1
C6B C 0.3630(4) 0.4311(7) 0.6232(5) 0.026(3) Uani 0.232(2) d PDU 2
C7B C 0.3770(4) 0.5725(7) 0.6370(5) 0.023(2) Uani 0.232(2) d PDU 2
C8B C 0.3356(4) 0.6379(7) 0.6712(5) 0.017(3) Uani 0.232(2) d PDU 2
N10B N 0.4241(3) 0.6734(7) 0.6220(3) 0.029(2) Uani 0.232(2) d PDU 2
N11B N 0.4821(3) 0.6199(8) 0.6034(2) 0.030(2) Uani 0.232(2) d PDU 2
C12B C 0.5390(3) 0.6241(5) 0.6553(3) 0.042(2) Uani 0.232(2) d PDU 2
C23B C 0.4027(7) 0.3619(15) 0.5818(6) 0.031(4) Uani 0.232(2) d PDU 2
H23D H 0.4386(23) 0.4236(37) 0.5757(27) 0.046 Uiso 0.232(2) calc PR 2
H23E H 0.3743(11) 0.3436(72) 0.5439(13) 0.046 Uiso 0.232(2) calc PR 2
H23F H 0.4207(32) 0.2739(41) 0.5989(16) 0.046 Uiso 0.232(2) calc PR 2
C24B C 0.3439(8) 0.7878(8) 0.6916(7) 0.020(3) Uani 0.232(2) d PDU 2
H24D H 0.3312(31) 0.7968(15) 0.7304(14) 0.030 Uiso 0.232(2) calc PR 2
H24E H 0.3159(24) 0.8480(11) 0.6635(16) 0.030 Uiso 0.232(2) calc PR 2
H24F H 0.3898(10) 0.8157(22) 0.6942(28) 0.030 Uiso 0.232(2) calc PR 2
C26B C 0.3926(3) 0.7809(6) 0.5789(3) 0.026(2) Uani 0.232(2) d PDU 2
H26B H 0.3532(3) 0.8187(6) 0.5931(3) 0.031 Uiso 0.232(2) calc PR 2
C27B C 0.4412(4) 0.8994(9) 0.5769(6) 0.038(3) Uani 0.232(2) d PDU 2
H27C H 0.4578(4) 0.9342(9) 0.6171(6) 0.046 Uiso 0.232(2) calc PR 2
H27D H 0.4196(4) 0.9773(9) 0.5530(6) 0.046 Uiso 0.232(2) calc PR 2
C28B C 0.4981(5) 0.8408(7) 0.5492(6) 0.048(3) Uani 0.232(2) d PDU 2
H28C H 0.4958(5) 0.8784(7) 0.5090(6) 0.058 Uiso 0.232(2) calc PR 2
H28D H 0.5406(5) 0.8689(7) 0.5730(6) 0.058 Uiso 0.232(2) calc PR 2
C29B C 0.4929(4) 0.6815(7) 0.5470(3) 0.047(2) Uani 0.232(2) d PDU 2
H29B H 0.5329(4) 0.6405(7) 0.5350(3) 0.056 Uiso 0.232(2) calc PR 2
C30B C 0.4318(3) 0.6457(12) 0.5016(4) 0.046(2) Uani 0.232(2) d PDU 2
H30C H 0.4257(3) 0.5435(12) 0.4998(4) 0.055 Uiso 0.232(2) calc PR 2
H30D H 0.4377(3) 0.6785(12) 0.4622(4) 0.055 Uiso 0.232(2) calc PR 2
C31B C 0.3706(4) 0.7152(12) 0.5186(4) 0.034(2) Uani 0.232(2) d PDU 2
H31C H 0.3531(4) 0.7873(12) 0.4894(4) 0.041 Uiso 0.232(2) calc PR 2
H31D H 0.3359(4) 0.6452(12) 0.5202(4) 0.041 Uiso 0.232(2) calc PR 2
C32B C 0.5995(4) 0.5747(11) 0.6306(5) 0.053(3) Uani 0.232(2) d PDU 2
H32D H 0.5866(10) 0.5003(63) 0.6019(29) 0.079 Uiso 0.232(2) calc PR 2
H32E H 0.6327(18) 0.5396(85) 0.6628(8) 0.079 Uiso 0.232(2) calc PR 2
H32F H 0.6176(26) 0.6529(24) 0.6114(34) 0.079 Uiso 0.232(2) calc PR 2
C33B C 0.5522(6) 0.7667(10) 0.6852(5) 0.050(3) Uani 0.232(2) d PDU 2
H33D H 0.5152(23) 0.7920(48) 0.7044(37) 0.075 Uiso 0.232(2) calc PR 2
H33E H 0.5573(49) 0.8370(21) 0.6556(8) 0.075 Uiso 0.232(2) calc PR 2
H33F H 0.5924(27) 0.7620(30) 0.7147(31) 0.075 Uiso 0.232(2) calc PR 2
C34B C 0.5216(7) 0.5171(11) 0.6998(5) 0.054(4) Uani 0.232(2) d PDU 2
H34D H 0.5087(45) 0.4291(32) 0.6795(10) 0.081 Uiso 0.232(2) calc PR 2
H34E H 0.4851(31) 0.5525(45) 0.7174(31) 0.081 Uiso 0.232(2) calc PR 2
H34F H 0.5598(16) 0.5015(75) 0.7307(23) 0.081 Uiso 0.232(2) calc PR 2
C6C C 0.3686(4) 0.4235(7) 0.6281(6) 0.031(3) Uani 0.303(2) d PDU 3
C7C C 0.3781(3) 0.5651(7) 0.6440(5) 0.028(2) Uani 0.303(2) d PDU 3
C8C C 0.3412(4) 0.6372(7) 0.6803(5) 0.022(2) Uani 0.303(2) d PDU 3
N10C N 0.4331(3) 0.6121(8) 0.6173(2) 0.030(2) Uani 0.303(2) d PDU 3
N11C N 0.4711(3) 0.7237(6) 0.6482(2) 0.029(2) Uani 0.303(2) d PDU 3
C12C C 0.5277(2) 0.6665(5) 0.6932(2) 0.038(2) Uani 0.303(2) d PDU 3
C23C C 0.4087(6) 0.3309(14) 0.5945(6) 0.024(3) Uani 0.303(2) d PDU 3
H23G H 0.3834(12) 0.3108(47) 0.5555(11) 0.036 Uiso 0.303(2) calc PR 3
H23H H 0.4191(23) 0.2436(27) 0.6161(13) 0.036 Uiso 0.303(2) calc PR 3
H23I H 0.4495(13) 0.3786(27) 0.5904(21) 0.036 Uiso 0.303(2) calc PR 3
C24C C 0.3593(7) 0.7802(9) 0.7058(7) 0.027(3) Uani 0.303(2) d PDU 3
H24G H 0.3648(26) 0.7760(15) 0.7487(7) 0.041 Uiso 0.303(2) calc PR 3
H24H H 0.3243(14) 0.8464(15) 0.6907(20) 0.041 Uiso 0.303(2) calc PR 3
H24I H 0.4004(15) 0.8106(25) 0.6943(20) 0.041 Uiso 0.303(2) calc PR 3
C26C C 0.4166(2) 0.6436(7) 0.5527(2) 0.036(2) Uani 0.303(2) d PDU 3
H26C H 0.3911(2) 0.5640(7) 0.5322(2) 0.043 Uiso 0.303(2) calc PR 3
C27C C 0.3755(4) 0.7756(7) 0.5421(5) 0.042(2) Uani 0.303(2) d PDU 3
H27E H 0.3335(4) 0.7640(7) 0.5565(5) 0.051 Uiso 0.303(2) calc PR 3
H27F H 0.3659(4) 0.7983(7) 0.4997(5) 0.051 Uiso 0.303(2) calc PR 3
C28C C 0.4170(3) 0.8917(8) 0.5767(4) 0.042(2) Uani 0.303(2) d PDU 3
H28E H 0.4240(3) 0.9675(8) 0.5494(4) 0.051 Uiso 0.303(2) calc PR 3
H28F H 0.3931(3) 0.9308(8) 0.6065(4) 0.051 Uiso 0.303(2) calc PR 3
C29C C 0.4837(3) 0.8353(6) 0.6072(3) 0.033(2) Uani 0.303(2) d PDU 3
H29C H 0.5093(3) 0.9118(6) 0.6300(3) 0.039 Uiso 0.303(2) calc PR 3
C30C C 0.5204(4) 0.7833(8) 0.5593(3) 0.042(2) Uani 0.303(2) d PDU 3
H30E H 0.5652(4) 0.7524(8) 0.5768(3) 0.050 Uiso 0.303(2) calc PR 3
H30F H 0.5239(4) 0.8583(8) 0.5306(3) 0.050 Uiso 0.303(2) calc PR 3
C31C C 0.4802(4) 0.6601(10) 0.5287(5) 0.042(2) Uani 0.303(2) d PDU 3
H31E H 0.4701(4) 0.6769(10) 0.4858(5) 0.050 Uiso 0.303(2) calc PR 3
H31F H 0.5063(4) 0.5735(10) 0.5356(5) 0.050 Uiso 0.303(2) calc PR 3
C32C C 0.5748(3) 0.7845(7) 0.7143(4) 0.042(2) Uani 0.303(2) d PDU 3
H32G H 0.5503(5) 0.8637(23) 0.7261(25) 0.063 Uiso 0.303(2) calc PR 3
H32H H 0.5975(21) 0.8129(42) 0.6824(9) 0.063 Uiso 0.303(2) calc PR 3
H32I H 0.6070(18) 0.7529(20) 0.7480(16) 0.063 Uiso 0.303(2) calc PR 3
C33C C 0.5627(4) 0.5524(7) 0.6654(4) 0.051(3) Uani 0.303(2) d PDU 3
H33G H 0.5323(11) 0.4755(34) 0.6533(30) 0.076 Uiso 0.303(2) calc PR 3
H33H H 0.6000(22) 0.5185(54) 0.6941(11) 0.076 Uiso 0.303(2) calc PR 3
H33I H 0.5786(32) 0.5896(21) 0.6310(19) 0.076 Uiso 0.303(2) calc PR 3
C34C C 0.4997(4) 0.6088(10) 0.7450(3) 0.056(3) Uani 0.303(2) d PDU 3
H34G H 0.4724(29) 0.6798(27) 0.7593(20) 0.084 Uiso 0.303(2) calc PR 3
H34H H 0.5357(4) 0.5829(70) 0.7766(12) 0.084 Uiso 0.303(2) calc PR 3
H34I H 0.4730(29) 0.5264(44) 0.7323(8) 0.084 Uiso 0.303(2) calc PR 3
B40 B 0.16418(12) 0.7479(3) 0.41544(11) 0.0255(6) Uani 1 d . .
C41 C 0.23530(10) 0.8088(2) 0.40437(10) 0.0288(5) Uani 1 d . .
C42 C 0.25229(12) 0.9482(3) 0.41672(12) 0.0401(6) Uani 1 d . .
H42 H 0.22253(12) 1.0051(3) 0.43309(12) 0.048 Uiso 1 calc R .
C43 C 0.31018(13) 1.0077(3) 0.40636(13) 0.0504(8) Uani 1 d . .
H43 H 0.31927(13) 1.1029(3) 0.41558(13) 0.060 Uiso 1 calc R .
C44 C 0.35449(13) 0.9285(3) 0.38265(13) 0.0517(8) Uani 1 d . .
H44 H 0.39464(13) 0.9678(3) 0.37601(13) 0.062 Uiso 1 calc R .
C45 C 0.33969(12) 0.7913(3) 0.36872(12) 0.0473(7) Uani 1 d . .
H45 H 0.36973(12) 0.7358(3) 0.35209(12) 0.057 Uiso 1 calc R .
C46 C 0.28088(11) 0.7332(3) 0.37885(10) 0.0347(6) Uani 1 d . .
H46 H 0.27144(11) 0.6390(3) 0.36804(10) 0.042 Uiso 1 calc R .
C47 C 0.16074(11) 0.5767(2) 0.41323(9) 0.0277(5) Uani 1 d . .
C48 C 0.21282(12) 0.4933(3) 0.44115(10) 0.0329(6) Uani 1 d . .
H48 H 0.25313(12) 0.5365(3) 0.45762(10) 0.039 Uiso 1 calc R .
C49 C 0.20710(14) 0.3482(3) 0.44543(11) 0.0430(7) Uani 1 d . .
H49 H 0.24353(14) 0.2946(3) 0.46383(11) 0.052 Uiso 1 calc R .
C50 C 0.14829(14) 0.2829(3) 0.42281(11) 0.0438(7) Uani 1 d . .
H50 H 0.14397(14) 0.1850(3) 0.42638(11) 0.053 Uiso 1 calc R .
C51 C 0.09636(13) 0.3613(3) 0.39520(11) 0.0397(6) Uani 1 d . .
H51 H 0.05593(13) 0.3176(3) 0.37945(11) 0.048 Uiso 1 calc R .
C52 C 0.10319(11) 0.5049(2) 0.39039(10) 0.0323(5) Uani 1 d . .
H52 H 0.06687(11) 0.5567(2) 0.37056(10) 0.039 Uiso 1 calc R .
C53 C 0.10913(10) 0.8179(2) 0.36368(9) 0.0255(5) Uani 1 d . .
C54 C 0.10348(11) 0.7743(2) 0.30501(10) 0.0313(5) Uani 1 d . .
H54 H 0.13062(11) 0.7003(2) 0.29618(10) 0.038 Uiso 1 calc R .
C55 C 0.05980(12) 0.8347(3) 0.25913(11) 0.0374(6) Uani 1 d . .
H55 H 0.05715(12) 0.8008(3) 0.22016(11) 0.045 Uiso 1 calc R .
C56 C 0.02026(11) 0.9442(3) 0.27027(11) 0.0373(6) Uani 1 d . .
H56 H -0.00946(11) 0.9862(3) 0.23917(11) 0.045 Uiso 1 calc R .
C57 C 0.02471(11) 0.9914(3) 0.32738(11) 0.0344(6) Uani 1 d . .
H57 H -0.00209(11) 1.0666(3) 0.33565(11) 0.041 Uiso 1 calc R .
C58 C 0.06834(10) 0.9293(2) 0.37292(10) 0.0289(5) Uani 1 d . .
H58 H 0.07053(10) 0.9639(2) 0.41176(10) 0.035 Uiso 1 calc R .
C59 C 0.14953(10) 0.7862(2) 0.48170(9) 0.0255(5) Uani 1 d . .
C60 C 0.08709(11) 0.7646(3) 0.49585(10) 0.0329(6) Uani 1 d . .
H60 H 0.05276(11) 0.7338(3) 0.46577(10) 0.040 Uiso 1 calc R .
C61 C 0.07327(12) 0.7863(3) 0.55175(11) 0.0378(6) Uani 1 d . .
H61 H 0.02999(12) 0.7721(3) 0.55896(11) 0.045 Uiso 1 calc R .
C62 C 0.12200(13) 0.8283(3) 0.59694(11) 0.0390(6) Uani 1 d . .
H62 H 0.11297(13) 0.8428(3) 0.63542(11) 0.047 Uiso 1 calc R .
C63 C 0.18426(13) 0.8487(3) 0.58481(11) 0.0411(6) Uani 1 d . .
H63 H 0.21866(13) 0.8765(3) 0.61544(11) 0.049 Uiso 1 calc R .
C64 C 0.19725(12) 0.8291(2) 0.52830(10) 0.0328(6) Uani 1 d . .
H64 H 0.24043(12) 0.8457(2) 0.52128(10) 0.039 Uiso 1 calc R .

loop_
_atom_type_symbol
_atom_type_description
_atom_type_scat_dispersion_real
_atom_type_scat_dispersion_imag
_atom_type_scat_source
C C 0.0033 0.0016 'International Tables Vol C Tables 4.2.6.8 and 6.1.1.4'
H H 0.0000 0.0000 'International Tables Vol C Tables 4.2.6.8 and 6.1.1.4'
B B 0.0013 0.0007 'International Tables Vol C Tables 4.2.6.8 and 6.1.1.4'
N N 0.0061 0.0033 'International Tables Vol C Tables 4.2.6.8 and 6.1.1.4'

loop_
_geom_angle_atom_site_label_1
_geom_angle_atom_site_label_2
_geom_angle_atom_site_label_3
_geom_angle
C15 C1 C14 110.1(2)
C15 C1 C13 107.9(2)
C14 C1 C13 111.1(2)
C15 C1 N2 113.3(2)
C14 C1 N2 106.9(2)
C13 C1 N2 107.6(2)
N3 N2 C16 112.2(2)
N3 N2 C1 124.3(2)
C16 N2 C1 119.3(2)
N2 N3 C4 125.2(2)
N2 N3 C19 113.6(2)
C4 N3 C19 118.3(2)
C9 C4 C5 122.4(2)
C9 C4 N3 115.2(2)
C5 C4 N3 122.0(2)
C4 C5 C6A 124.1(3)
C4 C5 C6C 114.3(4)
C4 C5 C6B 112.3(4)
C4 C5 C22 122.3(2)
C6A C5 C22 113.2(3)
C6C C5 C22 123.3(4)
C6B C5 C22 124.7(4)
C4 C9 C8B 122.5(3)
C4 C9 C8C 125.3(3)
C4 C9 C8A 112.9(2)
C4 C9 C25 120.2(2)
C8B C9 C25 116.2(3)
C8C C9 C25 114.5(3)
C8A C9 C25 126.6(3)
N2 C16 C17 108.1(2)
N2 C16 C21 110.4(2)
C17 C16 C21 108.3(2)
C16 C17 C18 108.4(2)
C19 C18 C17 108.5(2)
N3 C19 C20 108.2(2)
N3 C19 C18 107.2(2)
C20 C19 C18 111.0(2)
C19 C20 C21 108.7(2)
C20 C21 C16 108.9(2)
C7A C6A C5 114.6(4)
C7A C6A C23A 120.0(5)
C5 C6A C23A 125.3(5)
C6A C7A C8A 119.7(4)
C6A C7A N10A 113.8(4)
C8A C7A N10A 126.5(4)
C7A C8A C9 125.7(4)
C7A C8A C24A 124.1(5)
C9 C8A C24A 110.1(5)
N11A N10A C7A 117.5(4)
N11A N10A C26A 111.2(3)
C7A N10A C26A 114.2(4)
N10A N11A C29A 109.6(4)
N10A N11A C12A 110.6(3)
C29A N11A C12A 116.3(3)
C34A C12A C33A 108.7(4)
C34A C12A C32A 108.5(4)
C33A C12A C32A 108.9(4)
C34A C12A N11A 107.2(4)
C33A C12A N11A 106.2(4)
C32A C12A N11A 117.0(4)
N10A C26A C27A 109.6(4)
N10A C26A C31A 109.6(4)
C27A C26A C31A 110.2(5)
C26A C27A C28A 108.2(4)
C29A C28A C27A 108.3(4)
N11A C29A C30A 115.1(4)
N11A C29A C28A 108.2(4)
C30A C29A C28A 106.8(5)
C29A C30A C31A 108.1(4)
C26A C31A C30A 108.1(4)
C7B C6B C5 127.9(7)
C7B C6B C23B 116.7(8)
C5 C6B C23B 115.4(8)
C8B C7B C6B 115.7(6)
C8B C7B N10B 109.5(6)
C6B C7B N10B 134.8(7)
C9 C8B C7B 118.3(5)
C9 C8B C24B 118.0(8)
C7B C8B C24B 123.4(8)
N11B N10B C7B 117.5(6)
N11B N10B C26B 109.6(6)
C7B N10B C26B 112.5(7)
N10B N11B C29B 112.5(6)
N10B N11B C12B 109.0(5)
C29B N11B C12B 117.7(5)
N11B C12B C33B 115.3(7)
N11B C12B C32B 105.5(6)
C33B C12B C32B 110.5(5)
N11B C12B C34B 105.5(7)
C33B C12B C34B 109.8(5)
C32B C12B C34B 110.1(5)
N10B C26B C27B 108.7(7)
N10B C26B C31B 110.3(7)
C27B C26B C31B 111.9(8)
C26B C27B C28B 107.3(7)
C29B C28B C27B 108.8(7)
N11B C29B C30B 106.1(6)
N11B C29B C28B 112.9(7)
C30B C29B C28B 107.0(8)
C29B C30B C31B 110.2(7)
C26B C31B C30B 106.5(7)
C7C C6C C5 121.9(6)
C7C C6C C23C 129.2(7)
C5 C6C C23C 108.9(7)
C8C C7C C6C 124.1(6)
C8C C7C N10C 130.2(6)
C6C C7C N10C 105.7(6)
C7C C8C C9 111.5(5)
C7C C8C C24C 123.5(8)
C9 C8C C24C 124.9(8)
N11C N10C C7C 114.7(6)
N11C N10C C26C 110.6(5)
C7C N10C C26C 115.1(6)
N10C N11C C29C 111.3(5)
N10C N11C C12C 110.9(5)
C29C N11C C12C 119.7(4)
C33C C12C C32C 110.3(4)
C33C C12C C34C 110.2(5)
C32C C12C C34C 109.3(5)
C33C C12C N11C 109.8(5)
C32C C12C N11C 108.9(4)
C34C C12C N11C 108.3(4)
N10C C26C C27C 110.5(7)
N10C C26C C31C 108.7(6)
C27C C26C C31C 110.4(7)
C26C C27C C28C 105.9(6)
C29C C28C C27C 111.0(6)
N11C C29C C28C 107.7(5)
N11C C29C C30C 113.0(6)
C28C C29C C30C 107.6(6)
C29C C30C C31C 106.4(6)
C26C C31C C30C 110.2(6)
C53 B40 C41 105.5(2)
C53 B40 C47 111.4(2)
C41 B40 C47 112.7(2)
C53 B40 C59 111.5(2)
C41 B40 C59 112.3(2)
C47 B40 C59 103.7(2)
C46 C41 C42 114.7(2)
C46 C41 B40 124.7(2)
C42 C41 B40 120.5(2)
C43 C42 C41 123.6(3)
C44 C43 C42 119.8(3)
C43 C44 C45 119.0(2)
C44 C45 C46 120.5(3)
C45 C46 C41 122.4(3)
C52 C47 C48 115.3(2)
C52 C47 B40 122.3(2)
C48 C47 B40 122.0(2)
C49 C48 C47 122.0(2)
C50 C49 C48 120.1(2)
C51 C50 C49 119.4(2)
C50 C51 C52 119.8(2)
C51 C52 C47 123.4(2)
C58 C53 C54 115.1(2)
C58 C53 B40 124.1(2)
C54 C53 B40 120.7(2)
C55 C54 C53 122.9(2)
C56 C55 C54 120.1(2)
C57 C56 C55 118.9(2)
C56 C57 C58 120.3(2)
C57 C58 C53 122.6(2)
C64 C59 C60 115.0(2)
C64 C59 B40 124.2(2)
C60 C59 B40 120.6(2)
C61 C60 C59 123.0(2)
C62 C61 C60 120.4(2)
C61 C62 C63 118.3(2)
C62 C63 C64 120.8(2)
C59 C64 C63 122.6(2)

loop_
_geom_bond_atom_site_label_1
_geom_bond_atom_site_label_2
_geom_bond_distance
C1 C15 1.517(3)
C1 C14 1.527(3)
C1 C13 1.529(3)
C1 N2 1.534(3)
N2 N3 1.346(2)
N2 C16 1.483(3)
N3 C4 1.455(3)
N3 C19 1.501(3)
C4 C9 1.388(3)
C4 C5 1.401(3)
C5 C6A 1.412(5)
C5 C6C 1.417(6)
C5 C6B 1.417(6)
C5 C22 1.515(3)
C9 C8B 1.411(6)
C9 C8C 1.413(6)
C9 C8A 1.418(5)
C9 C25 1.514(3)
C16 C17 1.530(3)
C16 C21 1.532(3)
C17 C18 1.544(3)
C18 C19 1.524(3)
C19 C20 1.516(3)
C20 C21 1.524(4)
C6A C7A 1.412(5)
C6A C23A 1.520(4)
C7A C8A 1.412(5)
C7A N10A 1.459(4)
C8A C24A 1.516(4)
N10A N11A 1.456(6)
N10A C26A 1.500(4)
N11A C29A 1.483(4)
N11A C12A 1.527(4)
C12A C34A 1.509(5)
C12A C33A 1.511(5)
C12A C32A 1.512(5)
C26A C27A 1.523(4)
C26A C31A 1.526(4)
C27A C28A 1.541(4)
C28A C29A 1.534(4)
C29A C30A 1.534(4)
C30A C31A 1.545(4)
C6B C7B 1.414(6)
C6B C23B 1.519(5)
C7B C8B 1.412(6)
C7B N10B 1.459(4)
C8B C24B 1.515(5)
N10B N11B 1.440(9)
N10B C26B 1.502(5)
N11B C29B 1.483(5)
N11B C12B 1.528(5)
C12B C33B 1.538(8)
C12B C32B 1.539(8)
C12B C34B 1.540(8)
C26B C27B 1.525(5)
C26B C31B 1.525(5)
C27B C28B 1.544(5)
C28B C29B 1.534(5)
C29B C30B 1.534(5)
C30B C31B 1.542(5)
C6C C7C 1.414(6)
C6C C23C 1.520(5)
C7C C8C 1.412(6)
C7C N10C 1.460(4)
C8C C24C 1.515(5)
N10C N11C 1.442(8)
N10C C26C 1.501(4)
N11C C29C 1.482(4)
N11C C12C 1.526(4)
C12C C33C 1.518(5)
C12C C32C 1.519(5)
C12C C34C 1.522(5)
C26C C27C 1.523(5)
C26C C31C 1.525(5)
C27C C28C 1.542(5)
C28C C29C 1.534(4)
C29C C30C 1.535(4)
C30C C31C 1.544(5)
B40 C53 1.644(3)
B40 C41 1.646(3)
B40 C47 1.647(3)
B40 C59 1.653(3)
C41 C46 1.400(3)
C41 C42 1.401(3)
C42 C43 1.387(4)
C43 C44 1.378(4)
C44 C45 1.378(4)
C45 C46 1.396(3)
C47 C52 1.398(3)
C47 C48 1.406(3)
C48 C49 1.404(4)
C49 C50 1.388(4)
C50 C51 1.375(4)
C51 C52 1.394(3)
C53 C58 1.403(3)
C53 C54 1.404(3)
C54 C55 1.394(3)
C55 C56 1.384(4)
C56 C57 1.383(4)
C57 C58 1.395(3)
C59 C64 1.390(3)
C59 C60 1.404(3)
C60 C61 1.386(3)
C61 C62 1.379(4)
C62 C63 1.381(4)
C63 C64 1.391(3)

loop_
_geom_torsion_atom_site_label_1
_geom_torsion_atom_site_label_2
_geom_torsion_atom_site_label_3
_geom_torsion_atom_site_label_4
_geom_torsion
C15 C1 N2 N3 18.9(3)
C14 C1 N2 N3 140.3(2)
C13 C1 N2 N3 -100.3(2)
C15 C1 N2 C16 174.0(2)
C14 C1 N2 C16 -64.5(3)
C13 C1 N2 C16 54.9(3)
C16 N2 N3 C4 158.5(2)
C1 N2 N3 C4 -44.8(3)
C16 N2 N3 C19 -1.9(3)
C1 N2 N3 C19 154.8(2)
N2 N3 C4 C9 127.6(2)
C19 N3 C4 C9 -72.8(3)
N2 N3 C4 C5 -59.2(3)
C19 N3 C4 C5 100.4(3)
C9 C4 C5 C6A 6.2(5)
N3 C4 C5 C6A -166.6(4)
C9 C4 C5 C6C -2.8(7)
N3 C4 C5 C6C -175.6(6)
C9 C4 C5 C6B -9.7(6)
N3 C4 C5 C6B 177.5(6)
C9 C4 C5 C22 179.2(2)
N3 C4 C5 C22 6.5(4)
C5 C4 C9 C8B 9.3(7)
N3 C4 C9 C8B -177.5(6)
C5 C4 C9 C8C -1.0(7)
N3 C4 C9 C8C 172.2(6)
C5 C4 C9 C8A -9.0(4)
N3 C4 C9 C8A 164.2(3)
C5 C4 C9 C25 177.1(2)
N3 C4 C9 C25 -9.8(3)
N3 N2 C16 C17 -59.2(2)
C1 N2 C16 C17 142.8(2)
N3 N2 C16 C21 59.0(2)
C1 N2 C16 C21 -99.0(2)
N2 C16 C17 C18 58.7(3)
C21 C16 C17 C18 -60.8(3)
C16 C17 C18 C19 -1.1(3)
N2 N3 C19 C20 -58.3(2)
C4 N3 C19 C20 139.9(2)
N2 N3 C19 C18 61.5(2)
C4 N3 C19 C18 -100.4(2)
C17 C18 C19 N3 -56.3(3)
C17 C18 C19 C20 61.6(3)
N3 C19 C20 C21 59.5(3)
C18 C19 C20 C21 -57.7(3)
C19 C20 C21 C16 -5.5(3)
N2 C16 C21 C20 -52.9(3)
C17 C16 C21 C20 65.3(3)
C4 C5 C6A C7A -0.9(7)
C6C C5 C6A C7A 40.1(29)
C6B C5 C6A C7A 53.0(16)
C22 C5 C6A C7A -174.5(4)
C4 C5 C6A C23A -179.9(6)
C6C C5 C6A C23A -138.9(35)
C6B C5 C6A C23A -126.0(20)
C22 C5 C6A C23A 6.5(8)
C5 C6A C7A C8A -0.4(9)
C23A C6A C7A C8A 178.6(6)
C5 C6A C7A N10A 179.9(5)
C23A C6A C7A N10A -1.1(9)
C6A C7A C8A C9 -3.5(9)
N10A C7A C8A C9 176.2(5)
C6A C7A C8A C24A -178.5(7)
N10A C7A C8A C24A 1.2(10)
C4 C9 C8A C7A 8.0(7)
C8B C9 C8A C7A -116.8(18)
C8C C9 C8A C7A -144.4(29)
C25 C9 C8A C7A -178.5(5)
C4 C9 C8A C24A -176.4(5)
C8B C9 C8A C24A 58.8(14)
C8C C9 C8A C24A 31.2(23)
C25 C9 C8A C24A -3.0(7)
C6A C7A N10A N11A 150.2(5)
C8A C7A N10A N11A -29.5(8)
C6A C7A N10A C26A -76.7(6)
C8A C7A N10A C26A 103.5(6)
C7A N10A N11A C29A 139.2(4)
C26A N10A N11A C29A 4.8(5)
C7A N10A N11A C12A -91.4(5)
C26A N10A N11A C12A 134.3(4)
N10A N11A C12A C34A 59.7(5)
C29A N11A C12A C34A -174.5(5)
N10A N11A C12A C33A 175.9(4)
C29A N11A C12A C33A -58.4(5)
N10A N11A C12A C32A -62.4(5)
C29A N11A C12A C32A 63.4(6)
N11A N10A C26A C27A 57.7(5)
C7A N10A C26A C27A -78.2(5)
N11A N10A C26A C31A -63.4(5)
C7A N10A C26A C31A 160.7(4)
N10A C26A C27A C28A -58.9(6)
C31A C26A C27A C28A 61.8(6)
C26A C27A C28A C29A 0.7(7)
N10A N11A C29A C30A 54.7(5)
C12A N11A C29A C30A -71.6(6)
N10A N11A C29A C28A -64.7(5)
C12A N11A C29A C28A 169.1(4)
C27A C28A C29A N11A 60.7(6)
C27A C28A C29A C30A -63.8(6)
N11A C29A C30A C31A -53.8(6)
C28A C29A C30A C31A 66.4(6)
N10A C26A C31A C30A 61.6(6)
C27A C26A C31A C30A -59.1(6)
C29A C30A C31A C26A -5.1(7)
C4 C5 C6B C7B 9.0(13)
C6A C5 C6B C7B -124.7(25)
C6C C5 C6B C7B -100.2(59)
C22 C5 C6B C7B 179.8(9)
C4 C5 C6B C23B -172.3(8)
C6A C5 C6B C23B 54.0(15)
C6C C5 C6B C23B 78.6(52)
C22 C5 C6B C23B -1.4(13)
C5 C6B C7B C8B -6.8(17)
C23B C6B C7B C8B 174.5(11)
C5 C6B C7B N10B 176.4(10)
C23B C6B C7B N10B -2.3(19)
C4 C9 C8B C7B -6.2(13)
C8C C9 C8B C7B 104.6(34)
C8A C9 C8B C7B 57.6(12)
C25 C9 C8B C7B -174.5(8)
C4 C9 C8B C24B 179.5(7)
C8C C9 C8B C24B -69.6(30)
C8A C9 C8B C24B -116.7(21)
C25 C9 C8B C24B 11.2(12)
C6B C7B C8B C9 4.7(15)
N10B C7B C8B C9 -177.7(8)
C6B C7B C8B C24B 178.6(11)
N10B C7B C8B C24B -3.8(15)
C8B C7B N10B N11B 161.4(8)
C6B C7B N10B N11B -21.6(17)
C8B C7B N10B C26B -69.9(11)
C6B C7B N10B C26B 107.1(13)
C7B N10B N11B C29B 128.2(8)
C26B N10B N11B C29B -1.8(8)
C7B N10B N11B C12B -99.4(9)
C26B N10B N11B C12B 130.5(6)
N10B N11B C12B C33B -54.2(8)
C29B N11B C12B C33B 75.4(8)
N10B N11B C12B C32B -176.4(6)
C29B N11B C12B C32B -46.8(8)
N10B N11B C12B C34B 67.2(7)
C29B N11B C12B C34B -163.3(7)
N11B N10B C26B C27B -60.5(8)
C7B N10B C26B C27B 166.8(7)
N11B N10B C26B C31B 62.6(8)
C7B N10B C26B C31B -70.1(9)
N10B C26B C27B C28B 67.5(10)
C31B C26B C27B C28B -54.6(11)
C26B C27B C28B C29B -12.6(12)
N10B N11B C29B C30B -59.3(8)
C12B N11B C29B C30B 172.8(6)
N10B N11B C29B C28B 57.5(9)
C12B N11B C29B C28B -70.4(9)
C27B C28B C29B N11B -47.6(11)
C27B C28B C29B C30B 68.8(10)
N11B C29B C30B C31B 63.5(10)
C28B C29B C30B C31B -57.3(10)
N10B C26B C31B C30B -55.5(10)
C27B C26B C31B C30B 65.7(10)
C29B C30B C31B C26B -6.6(12)
C4 C5 C6C C7C 1.0(13)
C6A C5 C6C C7C -142.4(40)
C6B C5 C6C C7C 74.6(50)
C22 C5 C6C C7C 179.0(8)
C4 C5 C6C C23C 179.7(8)
C6A C5 C6C C23C 36.3(26)
C6B C5 C6C C23C -106.7(58)
C22 C5 C6C C23C -2.3(12)
C5 C6C C7C C8C 4.8(18)
C23C C6C C7C C8C -173.6(12)
C5 C6C C7C N10C -177.0(9)
C23C C6C C7C N10C 4.6(17)
C6C C7C C8C C9 -7.9(15)
N10C C7C C8C C9 174.4(9)
C6C C7C C8C C24C 168.9(12)
N10C C7C C8C C24C -8.8(19)
C4 C9 C8C C7C 6.2(12)
C8B C9 C8C C7C -68.7(28)
C8A C9 C8C C7C 37.7(20)
C25 C9 C8C C7C -172.0(7)
C4 C9 C8C C24C -170.6(8)
C8B C9 C8C C24C 114.5(35)
C8A C9 C8C C24C -139.0(33)
C25 C9 C8C C24C 11.3(13)
C8C C7C N10C N11C 26.3(14)
C6C C7C N10C N11C -151.7(8)
C8C C7C N10C C26C -103.7(12)
C6C C7C N10C C26C 78.3(10)
C7C N10C N11C C29C -133.2(6)
C26C N10C N11C C29C -1.0(7)
C7C N10C N11C C12C 91.0(7)
C26C N10C N11C C12C -136.8(5)
N10C N11C C12C C33C 46.3(6)
C29C N11C C12C C33C -85.4(7)
N10C N11C C12C C32C 167.1(5)
C29C N11C C12C C32C 35.5(7)
N10C N11C C12C C34C -74.1(6)
C29C N11C C12C C34C 154.3(6)
N11C N10C C26C C27C -61.2(7)
C7C N10C C26C C27C 70.8(8)
N11C N10C C26C C31C 60.2(8)
C7C N10C C26C C31C -167.8(7)
N10C C26C C27C C28C 58.2(9)
C31C C26C C27C C28C -62.1(9)
C26C C27C C28C C29C 1.4(10)
N10C N11C C29C C28C 60.0(7)
C12C N11C C29C C28C -168.5(6)
N10C N11C C29C C30C -58.8(7)
C12C N11C C29C C30C 72.7(7)
C27C C28C C29C N11C -59.9(9)
C27C C28C C29C C30C 62.2(9)
N11C C29C C30C C31C 54.4(9)
C28C C29C C30C C31C -64.4(8)
N10C C26C C31C C30C -61.7(10)
C27C C26C C31C C30C 59.7(10)
C29C C30C C31C C26C 5.2(10)
C53 B40 C41 C46 -103.6(2)
C47 B40 C41 C46 18.1(3)
C59 B40 C41 C46 134.8(2)
C53 B40 C41 C42 71.7(3)
C47 B40 C41 C42 -166.6(2)
C59 B40 C41 C42 -49.9(3)
C46 C41 C42 C43 -1.7(4)
B40 C41 C42 C43 -177.5(2)
C41 C42 C43 C44 0.0(4)
C42 C43 C44 C45 1.1(4)
C43 C44 C45 C46 -0.4(4)
C44 C45 C46 C41 -1.4(4)
C42 C41 C46 C45 2.3(3)
B40 C41 C46 C45 177.9(2)
C53 B40 C47 C52 -26.5(3)
C41 B40 C47 C52 -144.9(2)
C59 B40 C47 C52 93.5(2)
C53 B40 C47 C48 162.1(2)
C41 B40 C47 C48 43.8(3)
C59 B40 C47 C48 -77.9(2)
C52 C47 C48 C49 0.2(3)
B40 C47 C48 C49 172.1(2)
C47 C48 C49 C50 -1.4(4)
C48 C49 C50 C51 1.3(4)
C49 C50 C51 C52 -0.2(4)
C50 C51 C52 C47 -1.0(4)
C48 C47 C52 C51 1.0(3)
B40 C47 C52 C51 -170.9(2)
C41 B40 C53 C58 -103.2(2)
C47 B40 C53 C58 134.3(2)
C59 B40 C53 C58 19.0(3)
C41 B40 C53 C54 72.1(2)
C47 B40 C53 C54 -50.4(3)
C59 B40 C53 C54 -165.8(2)
C58 C53 C54 C55 -1.2(3)
B40 C53 C54 C55 -176.9(2)
C53 C54 C55 C56 1.0(4)
C54 C55 C56 C57 -0.3(4)
C55 C56 C57 C58 -0.1(3)
C56 C57 C58 C53 -0.1(3)
C54 C53 C58 C57 0.8(3)
B40 C53 C58 C57 176.3(2)
C53 B40 C59 C64 -135.0(2)
C41 B40 C59 C64 -16.9(3)
C47 B40 C59 C64 105.0(2)
C53 B40 C59 C60 50.8(3)
C41 B40 C59 C60 168.9(2)
C47 B40 C59 C60 -69.2(2)
C64 C59 C60 C61 0.9(3)
B40 C59 C60 C61 175.6(2)
C59 C60 C61 C62 -1.3(4)
C60 C61 C62 C63 0.4(4)
C61 C62 C63 C64 0.8(4)
C60 C59 C64 C63 0.3(3)
B40 C59 C64 C63 -174.2(2)
C62 C63 C64 C59 -1.2(4)
